data_7209595
loop_
_publ_author_name
'Li, Min'
'Ling, Qian'
'Yang, Zhi'
'Li, Bao-Long'
'Li, Hai-Yan'

_publ_section_title
;
 Seven structural versatile coordination polymers based on a flexible
 bis(triazole) and polycarboxylate co-ligands: syntheses, structures and
 properties
;
_journal_issue 18
_journal_name_full CrystEngComm
_journal_page_first 3630
_journal_paper_doi 10.1039/c3ce00057e
_journal_volume 15
_journal_year 2013
_chemical_formula_sum 'C32 H35 N9 Ni O4.5'
_chemical_formula_weight 676.40
_chemical_name_systematic
;
?
;
_space_group_IT_number 2
_symmetry_cell_setting triclinic
_symmetry_space_group_name_Hall '-P 1'
_symmetry_space_group_name_H-M 'P -1'
_atom_sites_solution_hydrogens geom
_atom_sites_solution_primary direct
_atom_sites_solution_secondary difmap
_audit_creation_method SHELXL-97
_cell_angle_alpha 91.532(5)
_cell_angle_beta 92.938(4)
_cell_angle_gamma 110.081(5)
_cell_formula_units_Z 2
_cell_length_a 10.1205(5)
_cell_length_b 11.8855(7)
_cell_length_c 13.4846(7)
_cell_measurement_reflns_used 3430
_cell_measurement_temperature 223(2)
_cell_measurement_theta_max 29.6114
_cell_measurement_theta_min 3.0226
_cell_volume 1519.72(15)
_computing_cell_refinement
;
CrysAlisPro, Agilent Technologies,
Version 1.171.35.21 (release 20-01-2012 CrysAlis171 .NET)
;
_computing_data_collection
;
CrysAlisPro, Agilent Technologies,
Version 1.171.35.21 (release 20-01-2012 CrysAlis171 .NET)
;
_computing_data_reduction
;
CrysAlisPro, Agilent Technologies,
Version 1.171.35.21 (release 20-01-2012 CrysAlis171 .NET)
;
_computing_molecular_graphics 'Bruker SHELXTL'
_computing_publication_material 'Bruker SHELXTL'
_computing_structure_refinement 'SHELXL-97 (Sheldrick, 1997)'
_computing_structure_solution 'SHELXS-97 (Sheldrick, 1990)'
_diffrn_ambient_temperature 223(2)
_diffrn_detector_area_resol_mean 10.4692
_diffrn_measured_fraction_theta_full 0.998
_diffrn_measured_fraction_theta_max 0.998
_diffrn_measurement_device_type 'Xcalibur, Atlas, Gemini'
_diffrn_measurement_method \w
_diffrn_radiation_monochromator graphite
_diffrn_radiation_source 'fine-focus sealed tube'
_diffrn_radiation_type MoK\a
_diffrn_radiation_wavelength 0.71073
_diffrn_reflns_av_R_equivalents 0.0349
_diffrn_reflns_av_sigmaI/netI 0.0744
_diffrn_reflns_limit_h_max 12
_diffrn_reflns_limit_h_min -12
_diffrn_reflns_limit_k_max 14
_diffrn_reflns_limit_k_min -13
_diffrn_reflns_limit_l_max 13
_diffrn_reflns_limit_l_min -16
_diffrn_reflns_number 10574
_diffrn_reflns_theta_full 26.37
_diffrn_reflns_theta_max 26.37
_diffrn_reflns_theta_min 3.03
_diffrn_standards_decay_% 0
_diffrn_standards_interval_count 0
_diffrn_standards_interval_time 0
_diffrn_standards_number 0
_exptl_absorpt_coefficient_mu 0.695
_exptl_absorpt_correction_T_max 0.9029
_exptl_absorpt_correction_T_min 0.8082
_exptl_absorpt_correction_type multi-scan
_exptl_absorpt_process_details
;
CrysAlisPro, Agilent Technologies,
Version 1.171.35.21,
Empirical absorption correction using spherical harmonics,
implemented in SCALE3 ABSPACK scaling algorithm.
;
_exptl_crystal_colour Blue
_exptl_crystal_density_diffrn 1.478
_exptl_crystal_density_method 'not measured'
_exptl_crystal_description Block
_exptl_crystal_F_000 708
_exptl_crystal_size_max 0.32
_exptl_crystal_size_mid 0.20
_exptl_crystal_size_min 0.15
_refine_diff_density_max 0.409
_refine_diff_density_min -0.326
_refine_diff_density_rms 0.070
_refine_ls_extinction_method none
_refine_ls_goodness_of_fit_ref 1.030
_refine_ls_hydrogen_treatment constr
_refine_ls_matrix_type full
_refine_ls_number_parameters 430
_refine_ls_number_reflns 6198
_refine_ls_number_restraints 0
_refine_ls_restrained_S_all 1.030
_refine_ls_R_factor_all 0.0787
_refine_ls_R_factor_gt 0.0535
_refine_ls_shift/su_max 0.002
_refine_ls_shift/su_mean 0.000
_refine_ls_structure_factor_coef Fsqd
_refine_ls_weighting_details 'calc w=1/[\s^2^(Fo^2^)+(0.0450P)^2^+0.5612P] where P=(Fo^2^+2Fc^2^)/3'
_refine_ls_weighting_scheme calc
_refine_ls_wR_factor_gt 0.1047
_refine_ls_wR_factor_ref 0.1160
_reflns_number_gt 4706
_reflns_number_total 6198
_reflns_threshold_expression >2sigma(I)
_cod_data_source_file c3ce00057e.txt
_cod_data_source_block Ni-tmtz-1,3-bdc(6)
_cod_depositor_comments
;
The following automatic conversions were performed:

'_symmetry_cell_setting' value 'Triclinic' changed to 'triclinic'
according to /home/saulius/struct/CIF-dictionaries/cif_core.dic
dictionary named 'cif_core.dic' version 2.4.2 from
2011-04-26.

'_exptl_absorpt_correction_type' value 'Multi-scan'
changed to 'multi-scan' according to
/home/saulius/struct/CIF-dictionaries/cif_core.dic dictionary named
'cif_core.dic' version 2.4.2 from 2011-04-26.

Automatic conversion script
Id: cif_fix_values 1891 2012-01-12 08:04:46Z andrius 
;
_cod_original_cell_volume 1519.71(15)
_cod_original_sg_symbol_H-M P-1
_cod_original_formula_sum 'C32 H35 N9 Ni O4.50'
_cod_database_code 7209595

loop_
_symmetry_equiv_pos_as_xyz
'x, y, z'
'-x, -y, -z'

loop_
_atom_site_label
_atom_site_type_symbol
_atom_site_fract_x
_atom_site_fract_y
_atom_site_fract_z
_atom_site_U_iso_or_equiv
_atom_site_adp_type
_atom_site_occupancy
_atom_site_symmetry_multiplicity
_atom_site_calc_flag
_atom_site_refinement_flags
Ni1 Ni 0.31770(4) 0.22155(4) 1.01593(3) 0.01807(12) Uani 1 1 d .
O1 O 0.25752(19) 0.3613(2) 1.09216(14) 0.0257(5) Uani 1 1 d .
O2 O 0.1066(2) 0.2170(2) 0.99675(14) 0.0242(5) Uani 1 1 d .
O3 O -0.3977(2) 0.1734(3) 0.9694(2) 0.0685(10) Uani 1 1 d .
O4 O -0.4764(2) 0.2888(2) 1.06343(15) 0.0293(5) Uani 1 1 d .
O5 O 0.2728(7) -0.2739(5) 0.2139(4) 0.0693(18) Uani 0.50 1 d P
N1 N 0.2549(3) -0.0653(2) 0.80568(17) 0.0242(6) Uani 1 1 d .
N2 N 0.1184(3) -0.0716(3) 0.81216(18) 0.0295(6) Uani 1 1 d .
N3 N 0.2631(3) 0.0640(2) 0.92538(16) 0.0233(6) Uani 1 1 d .
N4 N 0.1759(3) 0.0401(3) 0.27546(18) 0.0300(7) Uani 1 1 d .
N5 N 0.2171(3) -0.0467(3) 0.2322(2) 0.0411(8) Uani 1 1 d .
N6 N 0.2684(2) 0.1167(3) 0.13956(17) 0.0247(6) Uani 1 1 d .
N7 N 0.4533(3) 0.4350(3) 0.76903(18) 0.0387(8) Uani 1 1 d .
N8 N 0.3248(4) 0.3593(3) 0.7303(2) 0.0557(10) Uani 1 1 d .
N9 N 0.3618(3) 0.3183(2) 0.88803(17) 0.0237(6) Uani 1 1 d .
C1 C 0.2491(3) -0.1048(3) 0.6265(2) 0.0249(7) Uani 1 1 d .
C2 C 0.3302(3) 0.0049(3) 0.5894(2) 0.0310(8) Uani 1 1 d .
C3 C 0.2813(4) 0.0452(3) 0.5036(2) 0.0324(8) Uani 1 1 d .
C4 C 0.1586(3) -0.0304(3) 0.4504(2) 0.0288(8) Uani 1 1 d .
C5 C 0.0873(3) -0.1449(3) 0.4809(2) 0.0288(8) Uani 1 1 d .
C6 C 0.1270(3) -0.1809(3) 0.5733(2) 0.0274(7) Uani 1 1 d .
C7 C 0.2903(3) -0.1380(3) 0.7293(2) 0.0292(8) Uani 1 1 d .
H7A H 0.2399 -0.2233 0.7384 0.035 Uiso 1 1 calc R
H7B H 0.3917 -0.1239 0.7351 0.035 Uiso 1 1 calc R
C8 C 0.4679(4) 0.0843(4) 0.6433(3) 0.0535(12) Uani 1 1 d .
H8A H 0.5382 0.1155 0.5954 0.080 Uiso 1 1 calc R
H8B H 0.5005 0.0376 0.6902 0.080 Uiso 1 1 calc R
H8C H 0.4527 0.1505 0.6788 0.080 Uiso 1 1 calc R
C9 C 0.3613(5) 0.1689(4) 0.4699(3) 0.0588(12) Uani 1 1 d .
H9A H 0.3961 0.2240 0.5274 0.088 Uiso 1 1 calc R
H9B H 0.2991 0.1961 0.4275 0.088 Uiso 1 1 calc R
H9C H 0.4402 0.1662 0.4331 0.088 Uiso 1 1 calc R
C10 C 0.0959(4) 0.0190(4) 0.3648(2) 0.0422(10) Uani 1 1 d .
H10A H 0.0006 -0.0371 0.3466 0.051 Uiso 1 1 calc R
H10B H 0.0872 0.0949 0.3878 0.051 Uiso 1 1 calc R
C11 C -0.0342(4) -0.2322(4) 0.4165(3) 0.0517(11) Uani 1 1 d .
H11A H -0.1211 -0.2195 0.4305 0.078 Uiso 1 1 calc R
H11B H -0.0422 -0.3138 0.4308 0.078 Uiso 1 1 calc R
H11C H -0.0167 -0.2192 0.3469 0.078 Uiso 1 1 calc R
C12 C 0.0324(4) -0.2952(3) 0.6152(3) 0.0423(9) Uani 1 1 d .
H12A H 0.0467 -0.3636 0.5827 0.064 Uiso 1 1 calc R
H12B H -0.0653 -0.3013 0.6037 0.064 Uiso 1 1 calc R
H12C H 0.0550 -0.2941 0.6861 0.064 Uiso 1 1 calc R
C13 C 0.1293(3) 0.0067(3) 0.8853(2) 0.0262(7) Uani 1 1 d .
H13A H 0.0508 0.0222 0.9084 0.031 Uiso 1 1 calc R
C14 C 0.3377(3) 0.0142(3) 0.8736(2) 0.0254(7) Uani 1 1 d .
H14A H 0.4356 0.0325 0.8835 0.031 Uiso 1 1 calc R
C15 C 0.2733(4) 0.0047(4) 0.1510(2) 0.0366(9) Uani 1 1 d .
H15A H 0.3132 -0.0330 0.1051 0.044 Uiso 1 1 calc R
C16 C 0.2055(3) 0.1335(3) 0.2189(2) 0.0271(7) Uani 1 1 d .
H16A H 0.1845 0.2031 0.2334 0.033 Uiso 1 1 calc R
C17 C 0.5179(4) 0.5141(3) 0.6023(2) 0.0353(9) Uani 1 1 d .
C18 C 0.6038(3) 0.4663(3) 0.5509(3) 0.0363(9) Uani 1 1 d .
C19 C 0.5851(4) 0.4530(3) 0.4470(3) 0.0377(9) Uani 1 1 d .
C20 C 0.5417(5) 0.5365(4) 0.7148(2) 0.0769(18) Uani 1 1 d .
H20A H 0.6411 0.5514 0.7342 0.092 Uiso 1 1 calc R
H20B H 0.5209 0.6086 0.7337 0.092 Uiso 1 1 calc R
C21 C 0.7100(5) 0.4246(5) 0.6075(5) 0.098(2) Uani 1 1 d .
H21A H 0.7964 0.4922 0.6224 0.146 Uiso 1 1 calc R
H21B H 0.7297 0.3640 0.5673 0.146 Uiso 1 1 calc R
H21C H 0.6720 0.3909 0.6690 0.146 Uiso 1 1 calc R
C22 C 0.6836(6) 0.4060(5) 0.3917(5) 0.101(2) Uani 1 1 d .
H22A H 0.6569 0.3987 0.3211 0.152 Uiso 1 1 calc R
H22B H 0.6774 0.3281 0.4152 0.152 Uiso 1 1 calc R
H22C H 0.7796 0.4613 0.4034 0.152 Uiso 1 1 calc R
C23 C 0.2763(4) 0.2916(3) 0.8037(2) 0.0371(9) Uani 1 1 d .
H23A H 0.1887 0.2289 0.7987 0.044 Uiso 1 1 calc R
C24 C 0.4714(3) 0.4097(3) 0.8629(2) 0.0263(7) Uani 1 1 d .
H24A H 0.5508 0.4507 0.9055 0.032 Uiso 1 1 calc R
C25 C 0.0186(3) 0.3570(3) 1.0764(2) 0.0200(7) Uani 1 1 d .
C26 C -0.1200(3) 0.2914(3) 1.0431(2) 0.0210(7) Uani 1 1 d .
H26A H -0.1397 0.2193 1.0052 0.025 Uiso 1 1 calc R
C27 C -0.2294(3) 0.3313(3) 1.0655(2) 0.0204(7) Uani 1 1 d .
C28 C -0.1987(3) 0.4376(3) 1.1212(2) 0.0259(7) Uani 1 1 d .
H28A H -0.2721 0.4647 1.1378 0.031 Uiso 1 1 calc R
C29 C -0.0609(3) 0.5046(3) 1.1530(2) 0.0307(8) Uani 1 1 d .
H29A H -0.0410 0.5777 1.1893 0.037 Uiso 1 1 calc R
C30 C 0.0477(3) 0.4636(3) 1.1310(2) 0.0270(7) Uani 1 1 d .
H30A H 0.1410 0.5084 1.1533 0.032 Uiso 1 1 calc R
C31 C 0.1335(3) 0.3094(3) 1.0532(2) 0.0211(7) Uani 1 1 d .
C32 C -0.3792(3) 0.2574(3) 1.0292(2) 0.0265(7) Uani 1 1 d .

loop_
_atom_site_aniso_label
_atom_site_aniso_U_11
_atom_site_aniso_U_22
_atom_site_aniso_U_33
_atom_site_aniso_U_23
_atom_site_aniso_U_13
_atom_site_aniso_U_12
Ni1 0.01206(19) 0.0259(2) 0.01625(19) 0.00065(15) 0.00193(14) 0.00650(16)
O1 0.0126(10) 0.0338(14) 0.0292(11) -0.0039(10) -0.0019(9) 0.0071(10)
O2 0.0178(10) 0.0267(13) 0.0279(11) -0.0034(10) -0.0002(9) 0.0080(10)
O3 0.0228(13) 0.063(2) 0.114(2) -0.0541(19) -0.0122(15) 0.0144(14)
O4 0.0118(10) 0.0461(16) 0.0297(11) -0.0015(10) 0.0006(9) 0.0103(10)
O5 0.106(5) 0.034(4) 0.053(3) -0.004(3) -0.024(3) 0.010(4)
N1 0.0263(14) 0.0303(17) 0.0174(12) -0.0015(11) -0.0012(11) 0.0121(12)
N2 0.0257(14) 0.0336(18) 0.0278(14) -0.0008(12) 0.0033(12) 0.0084(13)
N3 0.0253(14) 0.0283(16) 0.0164(12) 0.0000(11) 0.0030(11) 0.0092(12)
N4 0.0330(15) 0.044(2) 0.0195(13) 0.0085(12) 0.0075(12) 0.0196(14)
N5 0.0516(19) 0.050(2) 0.0309(15) 0.0106(14) 0.0090(14) 0.0283(17)
N6 0.0176(13) 0.0339(18) 0.0227(13) 0.0038(12) 0.0036(11) 0.0085(12)
N7 0.0486(18) 0.0314(19) 0.0166(13) 0.0020(12) -0.0018(13) -0.0106(15)
N8 0.064(2) 0.044(2) 0.0267(15) 0.0060(14) -0.0137(15) -0.0210(18)
N9 0.0205(13) 0.0292(17) 0.0187(12) 0.0017(11) 0.0010(10) 0.0052(12)
C1 0.0285(17) 0.031(2) 0.0187(14) -0.0016(13) 0.0019(13) 0.0149(15)
C2 0.0270(17) 0.034(2) 0.0262(16) -0.0046(15) 0.0039(14) 0.0036(16)
C3 0.0372(19) 0.031(2) 0.0267(17) 0.0020(14) 0.0114(15) 0.0073(16)
C4 0.0308(18) 0.038(2) 0.0195(15) 0.0046(14) 0.0081(14) 0.0140(16)
C5 0.0249(17) 0.039(2) 0.0209(15) -0.0020(14) 0.0005(13) 0.0094(16)
C6 0.0314(18) 0.028(2) 0.0248(16) 0.0007(14) 0.0056(14) 0.0132(15)
C7 0.0364(19) 0.032(2) 0.0229(16) -0.0033(14) 0.0000(14) 0.0177(16)
C8 0.040(2) 0.054(3) 0.047(2) -0.004(2) 0.0012(19) -0.008(2)
C9 0.074(3) 0.037(3) 0.052(2) 0.012(2) 0.015(2) -0.001(2)
C10 0.041(2) 0.070(3) 0.0252(17) 0.0187(18) 0.0165(16) 0.029(2)
C11 0.047(2) 0.060(3) 0.034(2) -0.0043(19) -0.0101(18) 0.002(2)
C12 0.042(2) 0.029(2) 0.048(2) 0.0053(17) 0.0007(18) 0.0021(18)
C13 0.0232(16) 0.029(2) 0.0245(16) -0.0006(14) 0.0043(13) 0.0066(15)
C14 0.0242(16) 0.031(2) 0.0212(15) 0.0005(13) -0.0032(13) 0.0106(15)
C15 0.045(2) 0.049(3) 0.0268(17) 0.0084(16) 0.0089(16) 0.028(2)
C16 0.0260(17) 0.035(2) 0.0231(16) 0.0043(14) 0.0041(13) 0.0138(16)
C17 0.045(2) 0.024(2) 0.0192(15) 0.0039(14) 0.0043(15) -0.0112(17)
C18 0.0232(17) 0.030(2) 0.047(2) 0.0194(17) -0.0029(16) -0.0023(16)
C19 0.043(2) 0.023(2) 0.047(2) 0.0095(16) 0.0251(18) 0.0078(17)
C20 0.108(4) 0.046(3) 0.0219(18) 0.0038(18) 0.002(2) -0.044(3)
C21 0.037(3) 0.073(4) 0.168(6) 0.066(4) -0.026(3) 0.000(3)
C22 0.123(5) 0.051(3) 0.153(5) 0.030(3) 0.106(4) 0.044(3)
C23 0.0348(19) 0.034(2) 0.0253(17) 0.0095(15) -0.0089(15) -0.0088(17)
C24 0.0263(17) 0.028(2) 0.0202(15) -0.0023(13) 0.0019(13) 0.0039(15)
C25 0.0152(14) 0.0286(19) 0.0177(14) 0.0060(12) 0.0036(12) 0.0086(13)
C26 0.0150(14) 0.0250(19) 0.0228(15) 0.0018(13) 0.0011(12) 0.0068(13)
C27 0.0115(14) 0.0283(19) 0.0216(14) 0.0058(13) 0.0022(12) 0.0065(13)
C28 0.0180(15) 0.035(2) 0.0275(16) -0.0004(14) 0.0023(13) 0.0129(15)
C29 0.0248(17) 0.031(2) 0.0358(18) -0.0097(15) -0.0016(14) 0.0100(15)
C30 0.0181(15) 0.033(2) 0.0273(16) -0.0026(14) -0.0030(13) 0.0061(14)
C31 0.0139(14) 0.030(2) 0.0190(14) 0.0069(13) 0.0014(12) 0.0060(13)
C32 0.0153(15) 0.031(2) 0.0343(17) 0.0044(15) -0.0007(13) 0.0094(14)

loop_
_atom_type_symbol
_atom_type_description
_atom_type_scat_dispersion_real
_atom_type_scat_dispersion_imag
_atom_type_scat_source
C C 0.0033 0.0016 'International Tables Vol C Tables 4.2.6.8 and 6.1.1.4'
H H 0.0000 0.0000 'International Tables Vol C Tables 4.2.6.8 and 6.1.1.4'
O O 0.0106 0.0060 'International Tables Vol C Tables 4.2.6.8 and 6.1.1.4'
Ni Ni 0.3393 1.1124 'International Tables Vol C Tables 4.2.6.8 and 6.1.1.4'
N N 0.0061 0.0033 'International Tables Vol C Tables 4.2.6.8 and 6.1.1.4'

loop_
_geom_angle_atom_site_label_1
_geom_angle_atom_site_label_2
_geom_angle_atom_site_label_3
_geom_angle
_geom_angle_site_symmetry_1
_geom_angle_site_symmetry_3
O4 Ni1 N9 90.18(9) 1_655 .
O4 Ni1 N6 91.57(9) 1_655 1_556
N9 Ni1 N6 177.09(10) . 1_556
O4 Ni1 N3 114.11(9) 1_655 .
N9 Ni1 N3 88.16(10) . .
N6 Ni1 N3 89.00(10) 1_556 .
O4 Ni1 O2 156.57(9) 1_655 .
N9 Ni1 O2 88.65(9) . .
N6 Ni1 O2 90.66(9) 1_556 .
N3 Ni1 O2 89.24(9) . .
O4 Ni1 O1 95.74(8) 1_655 .
N9 Ni1 O1 92.25(9) . .
N6 Ni1 O1 89.89(9) 1_556 .
N3 Ni1 O1 150.15(9) . .
O2 Ni1 O1 60.94(7) . .
O4 Ni1 C31 126.31(10) 1_655 .
N9 Ni1 C31 90.72(10) . .
N6 Ni1 C31 90.11(9) 1_556 .
N3 Ni1 C31 119.58(10) . .
O2 Ni1 C31 30.35(9) . .
O1 Ni1 C31 30.59(8) . .
C31 O1 Ni1 87.49(17) . .
C31 O2 Ni1 91.48(17) . .
C32 O4 Ni1 125.4(2) . 1_455
C14 N1 N2 109.9(2) . .
C14 N1 C7 130.2(3) . .
N2 N1 C7 119.9(2) . .
C13 N2 N1 102.2(2) . .
C14 N3 C13 102.5(2) . .
C14 N3 Ni1 133.0(2) . .
C13 N3 Ni1 122.4(2) . .
C16 N4 N5 109.7(2) . .
C16 N4 C10 128.2(3) . .
N5 N4 C10 121.8(3) . .
C15 N5 N4 102.1(3) . .
C16 N6 C15 102.5(3) . .
C16 N6 Ni1 128.8(2) . 1_554
C15 N6 Ni1 128.0(2) . 1_554
C24 N7 N8 109.0(3) . .
C24 N7 C20 128.2(3) . .
N8 N7 C20 122.3(3) . .
C23 N8 N7 103.0(3) . .
C24 N9 C23 102.7(3) . .
C24 N9 Ni1 133.3(2) . .
C23 N9 Ni1 123.8(2) . .
C6 C1 C2 121.1(3) . .
C6 C1 C7 119.7(3) . .
C2 C1 C7 119.1(3) . .
C3 C2 C1 119.6(3) . .
C3 C2 C8 118.9(3) . .
C1 C2 C8 121.5(3) . .
C2 C3 C4 119.2(3) . .
C2 C3 C9 119.3(3) . .
C4 C3 C9 121.4(3) . .
C5 C4 C3 121.0(3) . .
C5 C4 C10 119.8(3) . .
C3 C4 C10 118.9(3) . .
C4 C5 C6 119.8(3) . .
C4 C5 C11 120.9(3) . .
C6 C5 C11 119.3(3) . .
C1 C6 C5 118.5(3) . .
C1 C6 C12 121.9(3) . .
C5 C6 C12 119.4(3) . .
N1 C7 C1 109.6(3) . .
N1 C7 H7A 109.8 . .
C1 C7 H7A 109.8 . .
N1 C7 H7B 109.8 . .
C1 C7 H7B 109.8 . .
H7A C7 H7B 108.2 . .
C2 C8 H8A 109.5 . .
C2 C8 H8B 109.5 . .
H8A C8 H8B 109.5 . .
C2 C8 H8C 109.5 . .
H8A C8 H8C 109.5 . .
H8B C8 H8C 109.5 . .
C3 C9 H9A 109.5 . .
C3 C9 H9B 109.5 . .
H9A C9 H9B 109.5 . .
C3 C9 H9C 109.5 . .
H9A C9 H9C 109.5 . .
H9B C9 H9C 109.5 . .
N4 C10 C4 115.4(3) . .
N4 C10 H10A 108.4 . .
C4 C10 H10A 108.4 . .
N4 C10 H10B 108.4 . .
C4 C10 H10B 108.4 . .
H10A C10 H10B 107.5 . .
C5 C11 H11A 109.5 . .
C5 C11 H11B 109.5 . .
H11A C11 H11B 109.5 . .
C5 C11 H11C 109.5 . .
H11A C11 H11C 109.5 . .
H11B C11 H11C 109.5 . .
C6 C12 H12A 109.5 . .
C6 C12 H12B 109.5 . .
H12A C12 H12B 109.5 . .
C6 C12 H12C 109.5 . .
H12A C12 H12C 109.5 . .
H12B C12 H12C 109.5 . .
N2 C13 N3 114.9(3) . .
N2 C13 H13A 122.5 . .
N3 C13 H13A 122.5 . .
N3 C14 N1 110.5(3) . .
N3 C14 H14A 124.8 . .
N1 C14 H14A 124.8 . .
N5 C15 N6 114.5(3) . .
N5 C15 H15A 122.7 . .
N6 C15 H15A 122.7 . .
N4 C16 N6 111.3(3) . .
N4 C16 H16A 124.4 . .
N6 C16 H16A 124.4 . .
C19 C17 C18 121.3(3) 2_666 .
C19 C17 C20 118.8(4) 2_666 .
C18 C17 C20 119.8(4) . .
C17 C18 C19 118.7(3) . .
C17 C18 C21 120.0(4) . .
C19 C18 C21 121.2(4) . .
C17 C19 C18 119.9(3) 2_666 .
C17 C19 C22 121.9(4) 2_666 .
C18 C19 C22 118.2(4) . .
N7 C20 C17 112.5(3) . .
N7 C20 H20A 109.1 . .
C17 C20 H20A 109.1 . .
N7 C20 H20B 109.1 . .
C17 C20 H20B 109.1 . .
H20A C20 H20B 107.8 . .
C18 C21 H21A 109.5 . .
C18 C21 H21B 109.5 . .
H21A C21 H21B 109.5 . .
C18 C21 H21C 109.5 . .
H21A C21 H21C 109.5 . .
H21B C21 H21C 109.5 . .
C19 C22 H22A 109.5 . .
C19 C22 H22B 109.5 . .
H22A C22 H22B 109.5 . .
C19 C22 H22C 109.5 . .
H22A C22 H22C 109.5 . .
H22B C22 H22C 109.5 . .
N8 C23 N9 114.8(3) . .
N8 C23 H23A 122.6 . .
N9 C23 H23A 122.6 . .
N9 C24 N7 110.5(3) . .
N9 C24 H24A 124.7 . .
N7 C24 H24A 124.7 . .
C30 C25 C26 119.6(3) . .
C30 C25 C31 121.1(3) . .
C26 C25 C31 119.2(3) . .
C27 C26 C25 120.7(3) . .
C27 C26 H26A 119.6 . .
C25 C26 H26A 119.6 . .
C28 C27 C26 118.9(3) . .
C28 C27 C32 121.5(3) . .
C26 C27 C32 119.5(3) . .
C29 C28 C27 120.7(3) . .
C29 C28 H28A 119.6 . .
C27 C28 H28A 119.6 . .
C28 C29 C30 120.0(3) . .
C28 C29 H29A 120.0 . .
C30 C29 H29A 120.0 . .
C25 C30 C29 120.0(3) . .
C25 C30 H30A 120.0 . .
C29 C30 H30A 120.0 . .
O2 C31 O1 120.1(3) . .
O2 C31 C25 120.1(3) . .
O1 C31 C25 119.8(3) . .
O2 C31 Ni1 58.17(14) . .
O1 C31 Ni1 61.92(14) . .
C25 C31 Ni1 177.6(2) . .
O3 C32 O4 125.0(3) . .
O3 C32 C27 118.3(3) . .
O4 C32 C27 116.7(3) . .

loop_
_geom_bond_atom_site_label_1
_geom_bond_atom_site_label_2
_geom_bond_distance
_geom_bond_site_symmetry_2
Ni1 O4 2.021(2) 1_655
Ni1 N9 2.081(2) .
Ni1 N6 2.086(3) 1_556
Ni1 N3 2.098(3) .
Ni1 O2 2.1206(19) .
Ni1 O1 2.204(2) .
Ni1 C31 2.495(3) .
O1 C31 1.271(3) .
O2 C31 1.261(4) .
O3 C32 1.223(4) .
O4 C32 1.269(3) .
O4 Ni1 2.0208(19) 1_455
N1 C14 1.329(4) .
N1 N2 1.365(3) .
N1 C7 1.463(4) .
N2 C13 1.312(4) .
N3 C14 1.321(4) .
N3 C13 1.364(4) .
N4 C16 1.321(4) .
N4 N5 1.366(4) .
N4 C10 1.465(4) .
N5 C15 1.325(4) .
N6 C16 1.318(4) .
N6 C15 1.361(4) .
N6 Ni1 2.086(3) 1_554
N7 C24 1.326(4) .
N7 N8 1.370(4) .
N7 C20 1.471(4) .
N8 C23 1.300(4) .
N9 C24 1.324(4) .
N9 C23 1.354(4) .
C1 C6 1.403(4) .
C1 C2 1.402(5) .
C1 C7 1.528(4) .
C2 C3 1.396(5) .
C2 C8 1.522(5) .
C3 C4 1.404(5) .
C3 C9 1.511(5) .
C4 C5 1.389(5) .
C4 C10 1.515(5) .
C5 C6 1.411(4) .
C5 C11 1.520(4) .
C6 C12 1.512(5) .
C7 H7A 0.9800 .
C7 H7B 0.9800 .
C8 H8A 0.9700 .
C8 H8B 0.9700 .
C8 H8C 0.9700 .
C9 H9A 0.9700 .
C9 H9B 0.9700 .
C9 H9C 0.9700 .
C10 H10A 0.9800 .
C10 H10B 0.9800 .
C11 H11A 0.9700 .
C11 H11B 0.9700 .
C11 H11C 0.9700 .
C12 H12A 0.9700 .
C12 H12B 0.9700 .
C12 H12C 0.9700 .
C13 H13A 0.9400 .
C14 H14A 0.9400 .
C15 H15A 0.9400 .
C16 H16A 0.9400 .
C17 C19 1.380(5) 2_666
C17 C18 1.392(5) .
C17 C20 1.526(4) .
C18 C19 1.402(5) .
C18 C21 1.511(6) .
C19 C17 1.380(5) 2_666
C19 C22 1.515(5) .
C20 H20A 0.9800 .
C20 H20B 0.9800 .
C21 H21A 0.9700 .
C21 H21B 0.9700 .
C21 H21C 0.9700 .
C22 H22A 0.9700 .
C22 H22B 0.9700 .
C22 H22C 0.9700 .
C23 H23A 0.9400 .
C24 H24A 0.9400 .
C25 C30 1.381(4) .
C25 C26 1.394(4) .
C25 C31 1.499(4) .
C26 C27 1.388(4) .
C26 H26A 0.9400 .
C27 C28 1.383(4) .
C27 C32 1.515(4) .
C28 C29 1.386(4) .
C28 H28A 0.9400 .
C29 C30 1.388(4) .
C29 H29A 0.9400 .
C30 H30A 0.9400 .

loop_
_geom_torsion_atom_site_label_1
_geom_torsion_atom_site_label_2
_geom_torsion_atom_site_label_3
_geom_torsion_atom_site_label_4
_geom_torsion
_geom_torsion_site_symmetry_1
_geom_torsion_site_symmetry_4
O4 Ni1 O1 C31 178.03(17) 1_655 .
N9 Ni1 O1 C31 87.62(17) . .
N6 Ni1 O1 C31 -90.40(17) 1_556 .
N3 Ni1 O1 C31 -2.6(3) . .
O2 Ni1 O1 C31 0.41(16) . .
O4 Ni1 O2 C31 -6.4(3) 1_655 .
N9 Ni1 O2 C31 -93.74(18) . .
N6 Ni1 O2 C31 89.09(18) 1_556 .
N3 Ni1 O2 C31 178.09(18) . .
O1 Ni1 O2 C31 -0.42(16) . .
C14 N1 N2 C13 0.1(3) . .
C7 N1 N2 C13 -178.2(3) . .
O4 Ni1 N3 C14 -18.8(3) 1_655 .
N9 Ni1 N3 C14 70.5(3) . .
N6 Ni1 N3 C14 -110.1(3) 1_556 .
O2 Ni1 N3 C14 159.2(3) . .
O1 Ni1 N3 C14 161.9(2) . .
C31 Ni1 N3 C14 160.3(3) . .
O4 Ni1 N3 C13 -179.1(2) 1_655 .
N9 Ni1 N3 C13 -89.7(2) . .
N6 Ni1 N3 C13 89.6(2) 1_556 .
O2 Ni1 N3 C13 -1.1(2) . .
O1 Ni1 N3 C13 1.6(3) . .
C31 Ni1 N3 C13 0.1(3) . .
C16 N4 N5 C15 1.4(4) . .
C10 N4 N5 C15 174.6(3) . .
C24 N7 N8 C23 -1.5(4) . .
C20 N7 N8 C23 -173.8(4) . .
O4 Ni1 N9 C24 -15.7(3) 1_655 .
N3 Ni1 N9 C24 -129.9(3) . .
O2 Ni1 N9 C24 140.9(3) . .
O1 Ni1 N9 C24 80.0(3) . .
C31 Ni1 N9 C24 110.6(3) . .
O4 Ni1 N9 C23 160.0(3) 1_655 .
N3 Ni1 N9 C23 45.9(3) . .
O2 Ni1 N9 C23 -43.4(3) . .
O1 Ni1 N9 C23 -104.2(3) . .
C31 Ni1 N9 C23 -73.7(3) . .
C6 C1 C2 C3 6.7(5) . .
C7 C1 C2 C3 -169.6(3) . .
C6 C1 C2 C8 -176.0(3) . .
C7 C1 C2 C8 7.7(5) . .
C1 C2 C3 C4 -6.2(5) . .
C8 C2 C3 C4 176.4(3) . .
C1 C2 C3 C9 173.8(3) . .
C8 C2 C3 C9 -3.6(5) . .
C2 C3 C4 C5 -1.3(5) . .
C9 C3 C4 C5 178.7(3) . .
C2 C3 C4 C10 172.6(3) . .
C9 C3 C4 C10 -7.4(5) . .
C3 C4 C5 C6 8.4(5) . .
C10 C4 C5 C6 -165.4(3) . .
C3 C4 C5 C11 -172.1(3) . .
C10 C4 C5 C11 14.1(5) . .
C2 C1 C6 C5 0.3(4) . .
C7 C1 C6 C5 176.6(3) . .
C2 C1 C6 C12 -175.5(3) . .
C7 C1 C6 C12 0.9(4) . .
C4 C5 C6 C1 -7.8(4) . .
C11 C5 C6 C1 172.7(3) . .
C4 C5 C6 C12 168.1(3) . .
C11 C5 C6 C12 -11.5(5) . .
C14 N1 C7 C1 -117.8(3) . .
N2 N1 C7 C1 60.1(4) . .
C6 C1 C7 N1 -103.4(3) . .
C2 C1 C7 N1 73.0(4) . .
C16 N4 C10 C4 -136.6(4) . .
N5 N4 C10 C4 51.5(5) . .
C5 C4 C10 N4 -114.2(4) . .
C3 C4 C10 N4 71.8(4) . .
N1 N2 C13 N3 0.9(4) . .
C14 N3 C13 N2 -1.4(4) . .
Ni1 N3 C13 N2 163.9(2) . .
C13 N3 C14 N1 1.4(3) . .
Ni1 N3 C14 N1 -161.6(2) . .
N2 N1 C14 N3 -1.0(4) . .
C7 N1 C14 N3 177.1(3) . .
N4 N5 C15 N6 -0.9(4) . .
C16 N6 C15 N5 0.1(4) . .
Ni1 N6 C15 N5 -170.9(2) 1_554 .
N5 N4 C16 N6 -1.4(4) . .
C10 N4 C16 N6 -174.2(3) . .
C15 N6 C16 N4 0.8(3) . .
Ni1 N6 C16 N4 171.7(2) 1_554 .
C19 C17 C18 C19 0.6(6) 2_666 .
C20 C17 C18 C19 -176.4(3) . .
C19 C17 C18 C21 -176.5(4) 2_666 .
C20 C17 C18 C21 6.5(5) . .
C17 C18 C19 C17 -0.6(6) . 2_666
C21 C18 C19 C17 176.5(4) . 2_666
C17 C18 C19 C22 177.3(3) . .
C21 C18 C19 C22 -5.6(5) . .
C24 N7 C20 C17 160.6(4) . .
N8 N7 C20 C17 -28.6(6) . .
C19 C17 C20 N7 89.5(5) 2_666 .
C18 C17 C20 N7 -93.5(5) . .
N7 N8 C23 N9 1.1(5) . .
C24 N9 C23 N8 -0.3(5) . .
Ni1 N9 C23 N8 -177.2(3) . .
C23 N9 C24 N7 -0.7(4) . .
Ni1 N9 C24 N7 175.7(2) . .
N8 N7 C24 N9 1.4(4) . .
C20 N7 C24 N9 173.2(4) . .
C30 C25 C26 C27 -0.9(4) . .
C31 C25 C26 C27 178.3(3) . .
C25 C26 C27 C28 0.1(4) . .
C25 C26 C27 C32 -179.3(3) . .
C26 C27 C28 C29 1.1(5) . .
C32 C27 C28 C29 -179.4(3) . .
C27 C28 C29 C30 -1.7(5) . .
C26 C25 C30 C29 0.4(5) . .
C31 C25 C30 C29 -178.8(3) . .
C28 C29 C30 C25 0.9(5) . .
Ni1 O2 C31 O1 0.7(3) . .
Ni1 O2 C31 C25 -178.0(2) . .
Ni1 O1 C31 O2 -0.7(3) . .
Ni1 O1 C31 C25 178.0(2) . .
C30 C25 C31 O2 -174.4(3) . .
C26 C25 C31 O2 6.4(4) . .
C30 C25 C31 O1 6.9(4) . .
C26 C25 C31 O1 -172.3(3) . .
O4 Ni1 C31 O2 176.85(16) 1_655 .
N9 Ni1 C31 O2 86.09(18) . .
N6 Ni1 C31 O2 -91.11(18) 1_556 .
N3 Ni1 C31 O2 -2.2(2) . .
O1 Ni1 C31 O2 179.3(3) . .
O4 Ni1 C31 O1 -2.4(2) 1_655 .
N9 Ni1 C31 O1 -93.19(17) . .
N6 Ni1 C31 O1 89.60(17) 1_556 .
N3 Ni1 C31 O1 178.51(15) . .
O2 Ni1 C31 O1 -179.3(3) . .
Ni1 O4 C32 O3 -7.8(5) 1_455 .
Ni1 O4 C32 C27 171.66(19) 1_455 .
C28 C27 C32 O3 170.3(3) . .
C26 C27 C32 O3 -10.3(5) . .
C28 C27 C32 O4 -9.2(4) . .
C26 C27 C32 O4 170.2(3) . .
